data_2221165
loop_
_publ_author_name
'Melardi, Mohammad Reza'
'Salemi, Yasaman'
'Razi Kazemi, Saba'
'Rofouei, Mohammad Kazem'

_publ_section_title
;
 [1,3-Bis(2-ethoxyphenyl)triazenido]chloridomercury(II)
;
_journal_coeditor_code PV2138
_journal_issue 3
_journal_name_full 'Acta Crystallographica Section E'
_journal_page_first m302
_journal_paper_doi 10.1107/S160053680900539X
_journal_volume 65
_journal_year 2009
_chemical_formula_iupac '[Hg (C16 H18 N3 O2) Cl]'
_chemical_formula_moiety 'C16 H18 Cl Hg N3 O2'
_chemical_formula_sum 'C16 H18 Cl Hg N3 O2'
_chemical_formula_weight 520.37
_chemical_name_systematic
;
[1,3-Bis(2-ethoxyphenyl)triazenido]chloridomercury(II)
;
_space_group_IT_number 14
_symmetry_cell_setting monoclinic
_symmetry_space_group_name_Hall '-P 2yn'
_symmetry_space_group_name_H-M 'P 1 21/n 1'
_atom_sites_solution_hydrogens geom
_atom_sites_solution_primary direct
_atom_sites_solution_secondary difmap
_audit_creation_method SHELXL-97
_cell_angle_alpha 90.00
_cell_angle_beta 97.8170(10)
_cell_angle_gamma 90.00
_cell_formula_units_Z 4
_cell_length_a 10.1600(5)
_cell_length_b 7.3802(4)
_cell_length_c 22.5655(11)
_cell_measurement_reflns_used 8520
_cell_measurement_temperature 100(2)
_cell_measurement_theta_max 29
_cell_measurement_theta_min 3
_cell_volume 1676.30(15)
_computing_cell_refinement 'APEX2 (Bruker, 2005)'
_computing_data_collection 'APEX2 (Bruker, 2005)'
_computing_data_reduction 'APEX2 (Bruker, 2005)'
_computing_molecular_graphics 'SHELXTL (Sheldrick, 2008)'
_computing_publication_material 'SHELXTL (Sheldrick, 2008)'
_computing_structure_refinement 'SHELXL97 (Sheldrick, 2008)'
_computing_structure_solution 'SHELXS97 (Sheldrick, 2008)'
_diffrn_ambient_temperature 100(2)
_diffrn_measured_fraction_theta_full 1.000
_diffrn_measured_fraction_theta_max 1.000
_diffrn_measurement_device_type 'Bruker APEXII CCD area-detector'
_diffrn_measurement_method '\f and \w'
_diffrn_radiation_monochromator graphite
_diffrn_radiation_source 'fine-focus sealed tube'
_diffrn_radiation_type MoK\a
_diffrn_radiation_wavelength 0.71073
_diffrn_reflns_av_R_equivalents 0.0361
_diffrn_reflns_av_sigmaI/netI 0.0287
_diffrn_reflns_limit_h_max 13
_diffrn_reflns_limit_h_min -13
_diffrn_reflns_limit_k_max 10
_diffrn_reflns_limit_k_min -10
_diffrn_reflns_limit_l_max 30
_diffrn_reflns_limit_l_min -30
_diffrn_reflns_number 19713
_diffrn_reflns_theta_full 29.00
_diffrn_reflns_theta_max 29.00
_diffrn_reflns_theta_min 1.82
_exptl_absorpt_coefficient_mu 9.353
_exptl_absorpt_correction_T_max 0.479
_exptl_absorpt_correction_T_min 0.280
_exptl_absorpt_correction_type multi-scan
_exptl_absorpt_process_details '(APEX2; Bruker, 2005)'
_exptl_crystal_colour colorless
_exptl_crystal_density_diffrn 2.062
_exptl_crystal_density_method 'not measured'
_exptl_crystal_description prism
_exptl_crystal_F_000 992
_exptl_crystal_size_max 0.15
_exptl_crystal_size_mid 0.12
_exptl_crystal_size_min 0.08
_refine_diff_density_max 0.977
_refine_diff_density_min -1.190
_refine_ls_extinction_method none
_refine_ls_goodness_of_fit_ref 1.010
_refine_ls_hydrogen_treatment constr
_refine_ls_matrix_type full
_refine_ls_number_parameters 210
_refine_ls_number_reflns 4451
_refine_ls_number_restraints 0
_refine_ls_restrained_S_all 1.010
_refine_ls_R_factor_all 0.0251
_refine_ls_R_factor_gt 0.0210
_refine_ls_shift/su_max 0.000
_refine_ls_shift/su_mean 0.000
_refine_ls_structure_factor_coef Fsqd
_refine_ls_weighting_details 'calc w=1/[\s^2^(Fo^2^)+(0.02P)^2^+2P] where P=(Fo^2^+2Fc^2^)/3'
_refine_ls_weighting_scheme calc
_refine_ls_wR_factor_gt 0.0469
_refine_ls_wR_factor_ref 0.0485
_reflns_number_gt 4009
_reflns_number_total 4451
_reflns_threshold_expression I>2\s(I)
_cod_data_source_file pv2138.cif
_cod_data_source_block I
_cod_depositor_comments
;
The following automatic conversions were performed:
'_symmetry_cell_setting' value 'Monoclinic' changed to 'monoclinic'
according to '/home/saulius/struct/CIF-dictionaries/cif_core.dic'
dictionary named 'cif_core.dic' version 2.4.1 from 2010-06-29.

Automatic conversion script
Id: cif_fix_enum 1527 2010-12-29 10:47:43Z saulius 

The following automatic conversions were performed:

'_symmetry_cell_setting' value 'Monoclinic' changed to 'monoclinic'
according to /home/saulius/struct/CIF-dictionaries/cif_core.dic
dictionary named 'cif_core.dic' version 2.4.1 from 2010-06-29.

Automatic conversion script
Id: cif_fix_values 1715 2011-07-08 13:25:40Z adriana 
;
_cod_original_sg_symbol_H-M 'P 21/n'
_cod_database_code 2221165
_cod_database_fobs_code 2221165

loop_
_symmetry_equiv_pos_as_xyz
'x, y, z'
'-x+1/2, y+1/2, -z+1/2'
'-x, -y, -z'
'x-1/2, -y-1/2, z-1/2'

loop_
_atom_site_type_symbol
_atom_site_label
_atom_site_fract_x
_atom_site_fract_y
_atom_site_fract_z
_atom_site_U_iso_or_equiv
_atom_site_adp_type
_atom_site_calc_flag
_atom_site_refinement_flags
_atom_site_occupancy
_atom_site_disorder_assembly
_atom_site_disorder_group
Hg Hg1 0.849438(10) 0.312052(15) 0.054958(5) 0.01838(4) Uani d . 1 . .
Cl Cl1 0.65126(8) 0.35249(12) 0.09032(4) 0.03193(18) Uani d . 1 . .
O O1 1.0251(2) 0.5538(3) 0.20153(9) 0.0187(4) Uani d . 1 . .
O O2 0.82363(19) 0.1411(3) -0.05286(9) 0.0174(4) Uani d . 1 . .
N N1 1.0926(2) 0.4172(3) 0.10284(10) 0.0159(4) Uani d . 1 . .
N N2 1.1288(2) 0.3584(3) 0.05434(11) 0.0160(5) Uani d . 1 . .
N N3 1.0261(2) 0.2874(3) 0.01919(11) 0.0158(5) Uani d . 1 . .
C C1 1.1957(3) 0.4946(4) 0.14348(12) 0.0154(5) Uani d . 1 . .
C C2 1.1558(3) 0.5710(4) 0.19570(12) 0.0162(5) Uani d . 1 . .
C C3 1.2500(3) 0.6550(4) 0.23737(13) 0.0195(6) Uani d . 1 . .
H H3A 1.2236 0.7097 0.2720 0.023 Uiso calc R 1 . .
C C4 1.3828(3) 0.6591(4) 0.22844(13) 0.0198(6) Uani d . 1 . .
H H4A 1.4464 0.7174 0.2569 0.024 Uiso calc R 1 . .
C C5 1.4232(3) 0.5785(4) 0.17820(13) 0.0197(6) Uani d . 1 . .
H H5A 1.5143 0.5790 0.1728 0.024 Uiso calc R 1 . .
C C6 1.3297(3) 0.4974(4) 0.13598(13) 0.0175(5) Uani d . 1 . .
H H6A 1.3572 0.4432 0.1015 0.021 Uiso calc R 1 . .
C C7 0.9817(3) 0.6273(4) 0.25429(14) 0.0237(6) Uani d . 1 . .
H H7A 0.9954 0.7601 0.2559 0.028 Uiso calc R 1 . .
H H7B 1.0324 0.5727 0.2905 0.028 Uiso calc R 1 . .
C C8 0.8362(3) 0.5833(5) 0.25128(16) 0.0304(7) Uani d . 1 . .
H H8A 0.8021 0.6340 0.2864 0.046 Uiso calc R 1 . .
H H8B 0.8242 0.4515 0.2507 0.046 Uiso calc R 1 . .
H H8C 0.7874 0.6359 0.2148 0.046 Uiso calc R 1 . .
C C9 1.0519(3) 0.2108(4) -0.03482(12) 0.0153(5) Uani d . 1 . .
C C10 0.9451(3) 0.1305(4) -0.07242(12) 0.0148(5) Uani d . 1 . .
C C11 0.9671(3) 0.0489(4) -0.12541(12) 0.0183(5) Uani d . 1 . .
H H11A 0.8950 -0.0038 -0.1508 0.022 Uiso calc R 1 . .
C C12 1.0944(3) 0.0436(4) -0.14161(13) 0.0204(6) Uani d . 1 . .
H H12A 1.1091 -0.0147 -0.1777 0.024 Uiso calc R 1 . .
C C13 1.1995(3) 0.1227(4) -0.10547(13) 0.0210(6) Uani d . 1 . .
H H13A 1.2860 0.1197 -0.1170 0.025 Uiso calc R 1 . .
C C14 1.1789(3) 0.2072(4) -0.05198(13) 0.0183(6) Uani d . 1 . .
H H14A 1.2512 0.2621 -0.0274 0.022 Uiso calc R 1 . .
C C15 0.7136(3) 0.0536(4) -0.08871(13) 0.0190(5) Uani d . 1 . .
H H15A 0.7319 -0.0773 -0.0925 0.023 Uiso calc R 1 . .
H H15B 0.6993 0.1072 -0.1293 0.023 Uiso calc R 1 . .
C C16 0.5924(3) 0.0808(5) -0.05819(15) 0.0258(6) Uani d . 1 . .
H H16A 0.5188 0.0086 -0.0785 0.039 Uiso calc R 1 . .
H H16B 0.5677 0.2092 -0.0598 0.039 Uiso calc R 1 . .
H H16C 0.6117 0.0423 -0.0163 0.039 Uiso calc R 1 . .

loop_
_atom_site_aniso_label
_atom_site_aniso_U_11
_atom_site_aniso_U_22
_atom_site_aniso_U_33
_atom_site_aniso_U_12
_atom_site_aniso_U_13
_atom_site_aniso_U_23
Hg1 0.01754(6) 0.02133(6) 0.01728(6) 0.00076(4) 0.00604(4) -0.00146(4)
Cl1 0.0241(4) 0.0361(4) 0.0390(5) -0.0002(3) 0.0165(3) -0.0071(3)
O1 0.0217(10) 0.0216(10) 0.0140(9) -0.0016(8) 0.0065(8) -0.0038(8)
O2 0.0142(9) 0.0238(10) 0.0144(9) -0.0025(7) 0.0026(8) -0.0018(8)
N1 0.0206(11) 0.0148(11) 0.0119(10) 0.0023(9) 0.0014(9) -0.0006(9)
N2 0.0193(11) 0.0152(11) 0.0130(11) 0.0024(9) 0.0007(9) 0.0007(8)
N3 0.0156(11) 0.0189(12) 0.0127(11) -0.0012(9) 0.0016(9) 0.0002(9)
C1 0.0193(13) 0.0121(12) 0.0142(12) 0.0003(10) 0.0000(10) 0.0001(10)
C2 0.0207(13) 0.0132(12) 0.0146(12) 0.0013(10) 0.0020(10) 0.0011(10)
C3 0.0268(15) 0.0160(14) 0.0150(13) 0.0007(11) 0.0010(11) -0.0007(10)
C4 0.0259(14) 0.0145(13) 0.0171(13) -0.0006(11) -0.0046(11) 0.0019(10)
C5 0.0171(13) 0.0196(14) 0.0212(14) 0.0009(11) -0.0017(11) 0.0021(11)
C6 0.0208(13) 0.0164(13) 0.0151(13) 0.0027(10) 0.0017(11) 0.0013(10)
C7 0.0329(17) 0.0215(14) 0.0182(14) -0.0011(12) 0.0095(13) -0.0021(11)
C8 0.0306(17) 0.0317(18) 0.0326(18) -0.0023(14) 0.0175(14) -0.0018(14)
C9 0.0179(13) 0.0167(13) 0.0115(12) 0.0016(10) 0.0023(10) 0.0017(10)
C10 0.0160(12) 0.0141(12) 0.0146(12) -0.0005(10) 0.0028(10) 0.0031(10)
C11 0.0224(13) 0.0196(13) 0.0128(12) -0.0014(11) 0.0016(10) -0.0001(11)
C12 0.0226(14) 0.0243(15) 0.0150(13) 0.0047(11) 0.0050(11) 0.0011(11)
C13 0.0182(13) 0.0262(15) 0.0191(14) 0.0052(11) 0.0043(11) 0.0004(12)
C14 0.0161(12) 0.0239(15) 0.0148(13) -0.0010(10) 0.0016(10) 0.0004(11)
C15 0.0166(12) 0.0210(14) 0.0186(13) -0.0030(11) -0.0006(10) 0.0012(11)
C16 0.0169(13) 0.0344(17) 0.0268(16) -0.0021(12) 0.0053(12) 0.0041(13)

loop_
_atom_type_symbol
_atom_type_description
_atom_type_scat_dispersion_real
_atom_type_scat_dispersion_imag
_atom_type_scat_source
C C 0.0033 0.0016 'International Tables Vol C Tables 4.2.6.8 and 6.1.1.4'
H H 0.0000 0.0000 'International Tables Vol C Tables 4.2.6.8 and 6.1.1.4'
N N 0.0061 0.0033 'International Tables Vol C Tables 4.2.6.8 and 6.1.1.4'
O O 0.0106 0.0060 'International Tables Vol C Tables 4.2.6.8 and 6.1.1.4'
Hg Hg -2.3894 9.2266 'International Tables Vol C Tables 4.2.6.8 and 6.1.1.4'
Cl Cl 0.1484 0.1585 'International Tables Vol C Tables 4.2.6.8 and 6.1.1.4'

loop_
_geom_angle_atom_site_label_1
_geom_angle_atom_site_label_2
_geom_angle_atom_site_label_3
_geom_angle_site_symmetry_1
_geom_angle_site_symmetry_3
_geom_angle
_geom_angle_publ_flag
N3 Hg1 Cl1 . . 176.60(7) ?
N3 Hg1 N1 . . 51.80(8) ?
Cl1 Hg1 N1 . . 129.12(5) ?
N3 Hg1 O2 . . 66.09(8) ?
Cl1 Hg1 O2 . . 112.99(5) ?
N1 Hg1 O2 . . 117.86(6) ?
Hg1 O2 C10 . . 109.48(8) ?
Hg1 O2 C15 . . 133.07(16) ?
C2 O1 C7 . . 117.4(2) ?
C10 O2 C15 . . 117.3(2) ?
N2 N1 C1 . . 114.7(2) ?
N2 N1 Hg1 . . 85.01(16) ?
C1 N1 Hg1 . . 160.18(18) ?
N1 N2 N3 . . 110.6(2) ?
N2 N3 C9 . . 117.0(2) ?
N2 N3 Hg1 . . 112.58(18) ?
C9 N3 Hg1 . . 130.44(19) ?
C6 C1 C2 . . 119.4(3) ?
C6 C1 N1 . . 125.2(3) ?
C2 C1 N1 . . 115.5(2) ?
O1 C2 C3 . . 124.6(3) ?
O1 C2 C1 . . 116.0(2) ?
C3 C2 C1 . . 119.4(3) ?
C4 C3 C2 . . 120.2(3) ?
C4 C3 H3A . . 119.9 ?
C2 C3 H3A . . 119.9 ?
C3 C4 C5 . . 120.6(3) ?
C3 C4 H4A . . 119.7 ?
C5 C4 H4A . . 119.7 ?
C6 C5 C4 . . 119.6(3) ?
C6 C5 H5A . . 120.2 ?
C4 C5 H5A . . 120.2 ?
C5 C6 C1 . . 120.8(3) ?
C5 C6 H6A . . 119.6 ?
C1 C6 H6A . . 119.6 ?
O1 C7 C8 . . 107.0(3) ?
O1 C7 H7A . . 110.3 ?
C8 C7 H7A . . 110.3 ?
O1 C7 H7B . . 110.3 ?
C8 C7 H7B . . 110.3 ?
H7A C7 H7B . . 108.6 ?
C7 C8 H8A . . 109.5 ?
C7 C8 H8B . . 109.5 ?
H8A C8 H8B . . 109.5 ?
C7 C8 H8C . . 109.5 ?
H8A C8 H8C . . 109.5 ?
H8B C8 H8C . . 109.5 ?
C14 C9 N3 . . 122.6(3) ?
C14 C9 C10 . . 119.2(3) ?
N3 C9 C10 . . 118.2(2) ?
O2 C10 C11 . . 124.2(2) ?
O2 C10 C9 . . 115.8(2) ?
C11 C10 C9 . . 120.0(3) ?
C10 C11 C12 . . 120.3(3) ?
C10 C11 H11A . . 119.9 ?
C12 C11 H11A . . 119.9 ?
C13 C12 C11 . . 120.3(3) ?
C13 C12 H12A . . 119.9 ?
C11 C12 H12A . . 119.9 ?
C12 C13 C14 . . 120.2(3) ?
C12 C13 H13A . . 119.9 ?
C14 C13 H13A . . 119.9 ?
C9 C14 C13 . . 120.0(3) ?
C9 C14 H14A . . 120.0 ?
C13 C14 H14A . . 120.0 ?
O2 C15 C16 . . 107.7(2) ?
O2 C15 H15A . . 110.2 ?
C16 C15 H15A . . 110.2 ?
O2 C15 H15B . . 110.2 ?
C16 C15 H15B . . 110.2 ?
H15A C15 H15B . . 108.5 ?
C15 C16 H16A . . 109.5 ?
C15 C16 H16B . . 109.5 ?
H16A C16 H16B . . 109.5 ?
C15 C16 H16C . . 109.5 ?
H16A C16 H16C . . 109.5 ?
H16B C16 H16C . . 109.5 ?

loop_
_geom_bond_atom_site_label_1
_geom_bond_atom_site_label_2
_geom_bond_site_symmetry_2
_geom_bond_distance
_geom_bond_publ_flag
Hg1 N3 . 2.074(2) ?
Hg1 Cl1 . 2.2840(8) ?
Hg1 N1 . 2.674(2) ?
Hg1 O2 . 2.721(2) ?
O1 C2 . 1.358(3) ?
O1 C7 . 1.431(3) ?
O2 C10 . 1.368(3) ?
O2 C15 . 1.441(3) ?
N1 N2 . 1.277(3) ?
N1 C1 . 1.415(3) ?
N2 N3 . 1.329(3) ?
N3 C9 . 1.400(4) ?
C1 C6 . 1.395(4) ?
C1 C2 . 1.415(4) ?
C2 C3 . 1.393(4) ?
C3 C4 . 1.391(4) ?
C3 H3A . 0.9500 ?
C4 C5 . 1.391(4) ?
C4 H4A . 0.9500 ?
C5 C6 . 1.386(4) ?
C5 H5A . 0.9500 ?
C6 H6A . 0.9500 ?
C7 C8 . 1.507(5) ?
C7 H7A . 0.9900 ?
C7 H7B . 0.9900 ?
C8 H8A . 0.9800 ?
C8 H8B . 0.9800 ?
C8 H8C . 0.9800 ?
C9 C14 . 1.397(4) ?
C9 C10 . 1.413(4) ?
C10 C11 . 1.384(4) ?
C11 C12 . 1.391(4) ?
C11 H11A . 0.9500 ?
C12 C13 . 1.382(4) ?
C12 H12A . 0.9500 ?
C13 C14 . 1.399(4) ?
C13 H13A . 0.9500 ?
C14 H14A . 0.9500 ?
C15 C16 . 1.503(4) ?
C15 H15A . 0.9900 ?
C15 H15B . 0.9900 ?
C16 H16A . 0.9800 ?
C16 H16B . 0.9800 ?
C16 H16C . 0.9800 ?

loop_
_geom_hbond_atom_site_label_D
_geom_hbond_atom_site_label_H
_geom_hbond_atom_site_label_A
_geom_hbond_site_symmetry_A
_geom_hbond_distance_DH
_geom_hbond_distance_HA
_geom_hbond_distance_DA
_geom_hbond_angle_DHA
C3 H3A Cg1 2_755 0.95 2.87 3.598(3) 134
C15 H15B Cg1 3_765 0.99 2.68 3.511(3) 142

loop_
_geom_torsion_atom_site_label_1
_geom_torsion_atom_site_label_2
_geom_torsion_atom_site_label_3
_geom_torsion_atom_site_label_4
_geom_torsion_site_symmetry_1
_geom_torsion_site_symmetry_2
_geom_torsion_site_symmetry_3
_geom_torsion_site_symmetry_4
_geom_torsion
_geom_torsion_publ_flag
N3 Hg1 O2 C10 . . . . 0.40(16) ?
Cl1 Hg1 O2 C10 . . . . 176.84(15) ?
N1 Hg1 O2 C10 . . . . -1.31(18) ?
N3 Hg1 O2 C15 . . . . 175.4(2) ?
Cl1 Hg1 O2 C15 . . . . -8.2(2) ?
N1 Hg1 O2 C15 . . . . 173.7(2) ?
N3 Hg1 N1 N2 . . . . 1.55(15) ?
Cl1 Hg1 N1 N2 . . . . -174.26(12) ?
O2 Hg1 N1 N2 . . . . 3.54(17) ?
N3 Hg1 N1 C1 . . . . 177.1(6) ?
Cl1 Hg1 N1 C1 . . . . 1.3(6) ?
O2 Hg1 N1 C1 . . . . 179.1(5) ?
C1 N1 N2 N3 . . . . 179.6(2) ?
Hg1 N1 N2 N3 . . . . -2.03(19) ?
N1 N2 N3 C9 . . . . -177.6(2) ?
N1 N2 N3 Hg1 . . . . 2.8(3) ?
N1 Hg1 N3 N2 . . . . -1.61(15) ?
N1 Hg1 N3 C9 . . . . 178.9(3) ?
N2 N1 C1 C6 . . . . -5.0(4) ?
Hg1 N1 C1 C6 . . . . 179.8(4) ?
N2 N1 C1 C2 . . . . 176.1(2) ?
Hg1 N1 C1 C2 . . . . 0.9(7) ?
C7 O1 C2 C3 . . . . 0.0(4) ?
C7 O1 C2 C1 . . . . 179.1(2) ?
C6 C1 C2 O1 . . . . -176.3(2) ?
N1 C1 C2 O1 . . . . 2.7(4) ?
C6 C1 C2 C3 . . . . 2.9(4) ?
N1 C1 C2 C3 . . . . -178.1(2) ?
O1 C2 C3 C4 . . . . 177.3(3) ?
C1 C2 C3 C4 . . . . -1.8(4) ?
C2 C3 C4 C5 . . . . -0.5(4) ?
C3 C4 C5 C6 . . . . 1.6(4) ?
C4 C5 C6 C1 . . . . -0.5(4) ?
C2 C1 C6 C5 . . . . -1.8(4) ?
N1 C1 C6 C5 . . . . 179.3(3) ?
C2 O1 C7 C8 . . . . -177.5(2) ?
N2 N3 C9 C14 . . . . 0.1(4) ?
Hg1 N3 C9 C14 . . . . 179.6(2) ?
N2 N3 C9 C10 . . . . 178.6(2) ?
Hg1 N3 C9 C10 . . . . -2.0(4) ?
C15 O2 C10 C11 . . . . 3.1(4) ?
C15 O2 C10 C9 . . . . -177.3(2) ?
C14 C9 C10 O2 . . . . -179.4(2) ?
N3 C9 C10 O2 . . . . 2.1(4) ?
C14 C9 C10 C11 . . . . 0.3(4) ?
N3 C9 C10 C11 . . . . -178.2(2) ?
O2 C10 C11 C12 . . . . -179.6(3) ?
C9 C10 C11 C12 . . . . 0.7(4) ?
C10 C11 C12 C13 . . . . -1.2(4) ?
C11 C12 C13 C14 . . . . 0.6(5) ?
N3 C9 C14 C13 . . . . 177.6(3) ?
C10 C9 C14 C13 . . . . -0.9(4) ?
C12 C13 C14 C9 . . . . 0.4(4) ?
C10 O2 C15 C16 . . . . 179.2(2) ?
